data_7032614
loop_
_publ_author_name
'Benjamin, Sophie L.'
'Chang, Yao-Pang'
'Gurnani, Chitra'
'Hector, Andrew L.'
'Huggon, Michelle'
'Levason, William'
'Reid, Gillian'

_publ_section_title
;
 Niobium(v) and tantalum(v) halide chalcogenoether complexes - towards
 single source CVD precursors for ME2 thin films.
;
_journal_issue 44
_journal_name_full 'Dalton transactions (Cambridge, England : 2003)'
_journal_page_first 16640
_journal_page_last 16648
_journal_paper_doi 10.1039/c4dt02694b
_journal_volume 43
_journal_year 2014
_chemical_formula_moiety 'Cl6 Ta, C7 H15 Te2'
_chemical_formula_sum 'C7 H15 Cl6 Ta Te2'
_chemical_formula_weight 748.07
_space_group_crystal_system monoclinic
_space_group_IT_number 14
_space_group_name_Hall '-P 2ybc'
_space_group_name_H-M_alt 'P 1 21/c 1'
_symmetry_Int_Tables_number 14
_symmetry_space_group_name_Hall '-P 2ybc'
_symmetry_space_group_name_H-M 'P 1 21/c 1'
_atom_sites_solution_primary heavy
_audit_creation_date 2014-09-03
_audit_creation_method
;
Olex2 1.2
(compiled 2014.07.22 svn.r2960 for OlexSys, GUI svn.r4862)
;
_cell_angle_alpha 90
_cell_angle_beta 90.217(6)
_cell_angle_gamma 90
_cell_formula_units_Z 4
_cell_length_a 7.433(1)
_cell_length_b 9.1611(12)
_cell_length_c 25.663(3)
_cell_measurement_reflns_used 6499
_cell_measurement_temperature 100
_cell_measurement_theta_max 27.5
_cell_measurement_theta_min 3.2
_cell_volume 1747.5(4)
_computing_cell_refinement 'CrystalClear-SM Expert 2.0 r7 (Rigaku, 2011)'
_computing_data_collection 'CrystalClear-SM Expert 2.0 r7 (Rigaku, 2011)'
_computing_data_reduction 'CrystalClear-SM Expert 2.0 r7 (Rigaku, 2011)'
_computing_molecular_graphics 'Olex2 (Dolomanov et al., 2009)'
_computing_publication_material 'Olex2 (Dolomanov et al., 2009)'
_computing_structure_refinement 'olex2.refine (Bourhis et al., 2013)'
_computing_structure_solution 'ShelXS (Sheldrick, 2008)'
_diffrn_ambient_temperature 100
_diffrn_detector CCD
_diffrn_detector_area_resol_mean 28.5714
_diffrn_detector_type 'Rigaku Saturn724+'
_diffrn_measured_fraction_theta_full 0.9189
_diffrn_measured_fraction_theta_max 0.9189
_diffrn_measurement_details
;
scan:
    Number of images: 180
               Slice: -107.0000 - 73.0000
         Image width: 1.0000
            Exp time: 10.0000
       Rotation axis: Omega
               Omega: 0.0000
               Kappa: 0.0000
                 Phi: -120.0000
                 XTD: 45.0000
              2theta: -17.0000
scan:
    Number of images: 31
               Slice: -71.0000 - -40.0000
         Image width: 1.0000
            Exp time: 10.0000
       Rotation axis: Omega
               Omega: 0.0000
               Kappa: -72.0000
                 Phi: -150.0000
                 XTD: 45.0000
              2theta: -17.0000
scan:
    Number of images: 87
               Slice: -107.0000 - -20.0000
         Image width: 1.0000
            Exp time: 10.0000
       Rotation axis: Omega
               Omega: 0.0000
               Kappa: 0.0000
                 Phi: -150.0000
                 XTD: 45.0000
              2theta: -17.0000
;
_diffrn_measurement_device 'AFC12 (Right): Kappa 3 circle'
_diffrn_measurement_device_type 'Rigaku Saturn724+ (2x2 bin mode)'
_diffrn_measurement_method 'profile data from \w-scans'
_diffrn_measurement_specimen_support 'Mitegen 50um'
_diffrn_orient_matrix_type FS_PROCESS
_diffrn_orient_matrix_UB_11 -0.073260
_diffrn_orient_matrix_UB_12 -0.023161
_diffrn_orient_matrix_UB_13 -0.031700
_diffrn_orient_matrix_UB_21 0.040243
_diffrn_orient_matrix_UB_22 -0.104025
_diffrn_orient_matrix_UB_23 0.001932
_diffrn_orient_matrix_UB_31 -0.105420
_diffrn_orient_matrix_UB_32 -0.023615
_diffrn_orient_matrix_UB_33 0.022579
_diffrn_radiation_collimation 0.3
_diffrn_radiation_monochromator Confocal
_diffrn_radiation_probe x-ray
_diffrn_radiation_type 'Mo K\a'
_diffrn_radiation_wavelength 0.710747
_diffrn_reflns_av_R_equivalents 0.2056
_diffrn_reflns_av_unetI/netI 0.2260
_diffrn_reflns_limit_h_max 9
_diffrn_reflns_limit_h_min -9
_diffrn_reflns_limit_k_max 11
_diffrn_reflns_limit_k_min -11
_diffrn_reflns_limit_l_max 24
_diffrn_reflns_limit_l_min -33
_diffrn_reflns_number 11709
_diffrn_reflns_theta_full 25.9994
_diffrn_reflns_theta_max 26.00
_diffrn_reflns_theta_min 3.16
_diffrn_source 'Rotating Anode'
_diffrn_source_current 55
_diffrn_source_power 2.475
_diffrn_source_target Mo
_diffrn_source_type 'Rotating Anode'
_diffrn_source_voltage 45.0
_exptl_absorpt_coefficient_mu 10.455
_exptl_absorpt_correction_T_max 1.000
_exptl_absorpt_correction_T_min 0.419
_exptl_absorpt_correction_type multi-scan
_exptl_absorpt_process_details
;
Jacobson, R. (1998). REQAB. Private communication to the 
Rigaku Corporation, Tokyo, Japan.
;
_exptl_crystal_colour orange
_exptl_crystal_colour_primary orange
_exptl_crystal_density_diffrn 2.8432
_exptl_crystal_description plate
_exptl_crystal_F_000 1342.5254
_exptl_crystal_size_max 0.02
_exptl_crystal_size_mid 0.02
_exptl_crystal_size_min 0.005
_refine_diff_density_max 4.9476
_refine_diff_density_min -4.8853
_refine_diff_density_rms 1.1828
_refine_ls_d_res_high 0.8107
_refine_ls_d_res_low 6.4423
_refine_ls_goodness_of_fit_ref 1.0588
_refine_ls_hydrogen_treatment mixed
_refine_ls_matrix_type full
_refine_ls_number_constraints 21
_refine_ls_number_parameters 147
_refine_ls_number_reflns 3163
_refine_ls_number_restraints 81
_refine_ls_restrained_S_all 1.0449
_refine_ls_R_factor_all 0.2054
_refine_ls_R_factor_gt 0.1048
_refine_ls_shift/su_max 0.0010
_refine_ls_shift/su_mean 0.0000
_refine_ls_structure_factor_coef Fsqd
_refine_ls_weighting_details 'w=1/[\s^2^(Fo^2^)+(0.0790P)^2^+50.1550P] where P=(Fo^2^+2Fc^2^)/3'
_refine_ls_weighting_scheme calc
_refine_ls_wR_factor_gt 0.1938
_refine_ls_wR_factor_ref 0.2439
_reflns_Friedel_coverage 0.0
_reflns_limit_h_max 9
_reflns_limit_h_min -8
_reflns_limit_k_max 11
_reflns_limit_k_min 0
_reflns_limit_l_max 31
_reflns_limit_l_min 0
_reflns_number_gt 1564
_reflns_number_total 3163
_reflns_threshold_expression I>=2u(I)
_cod_data_source_file c4dt02694b2.cif
_cod_data_source_block 2014slbRmlh2b
_cod_depositor_comments
;
The following automatic conversions were performed:

'_exptl_absorpt_correction_type' value 'Multi-scan' changed to
'multi-scan' according to
/usr/data/users/saulius/crontab/automatic-downloads/rss-feeds/RSC/lib/dictionaries/cif_core.dic
dictionary named 'cif_core.dic' version 2.4.2 from 2011-04-26.

Automatic conversion script
Id: cif_fix_values 2827 2014-09-09 07:05:25Z andrius 

 Adding full bibliography for 7032613--7032616.cif.
;
_cod_database_code 7032614
_olex2_refinement_description
;
1. Fixed Uiso
 At 1.2 times of:
  All C(H,H) groups
 At 1.5 times of:
  All C(H,H,H) groups
2. Rigid bond restraints
 C6, C4, C7, C5, C1, C2, C3
 with sigma for 1-2 distances of 0.01 and sigma for 1-3 distances of 0.01
3. Uiso/Uaniso restraints and constraints
C6 \\sim C4 \\sim C7 \\sim C5 \\sim C1 \\sim C2 \\sim C3: within 1.7A with
sigma of 0.01 and sigma for terminal atoms of 0.02
Uanis(C6) \\sim Ueq, Uanis(C4) \\sim Ueq, Uanis(C7) \\sim Ueq, Uanis(C5) \\sim
Ueq, Uanis(C1) \\sim Ueq, Uanis(C2) \\sim Ueq, Uanis(C3) \\sim Ueq: with sigma
of 0.01 and sigma for terminal atoms of 0.02
4.a Secondary CH2 refined with riding coordinates:
 C1(H1a,H1b), C2(H2a,H2b), C3(H3a,H3b)
4.b Idealised Me refined as rotating group:
 C5(H5a,H5b,H5c), C7(H7a,H7b,H7c), C6(H6a,H6b,H6c)
;
_olex2_submission_special_instructions 'No special instructions were received'

loop_
_space_group_symop_id
_space_group_symop_operation_xyz
1 x,y,z
2 -x,y+1/2,-z+1/2
3 -x,-y,-z
4 x,-y-1/2,z-1/2

loop_
_atom_site_label
_atom_site_type_symbol
_atom_site_fract_x
_atom_site_fract_y
_atom_site_fract_z
_atom_site_U_iso_or_equiv
_atom_site_adp_type
_atom_site_occupancy
_atom_site_refinement_flags_posn
_atom_site_refinement_flags_adp
Ta1 Ta 0.03894(18) 1.70259(16) 0.36736(5) 0.0327(4) Uani 1.000000 . .
Te1 Te 0.6568(3) 1.1938(3) 0.47551(9) 0.0421(7) Uani 1.000000 . .
Te2 Te 0.5160(3) 1.0677(3) 0.38930(9) 0.0376(6) Uani 1.000000 . .
Cl3 Cl -0.0747(12) 1.5409(10) 0.4282(3) 0.047(2) Uani 1.000000 . .
Cl1 Cl 0.0926(12) 1.5161(10) 0.3089(3) 0.045(2) Uani 1.000000 . .
Cl2 Cl -0.2437(11) 1.7413(10) 0.3311(4) 0.049(2) Uani 1.000000 . .
Cl4 Cl 0.1674(11) 1.8766(9) 0.3107(3) 0.037(2) Uani 1.000000 . .
Cl5 Cl -0.0172(12) 1.8947(10) 0.4273(3) 0.043(2) Uani 1.000000 . .
Cl6 Cl 0.3293(11) 1.6704(10) 0.4034(3) 0.045(2) Uani 1.000000 . .
C4 C 0.619(4) 1.206(4) 0.3265(13) 0.040(5) Uani 1.000000 . U
C3 C 0.259(4) 1.195(4) 0.4044(13) 0.043(6) Uani 1.000000 . U
C5 C 0.596(4) 1.367(4) 0.3332(13) 0.040(5) Uani 1.000000 . U
H5a H 0.473(9) 1.395(5) 0.323(7) 0.060(8) Uiso 1.000000 GR .
H5b H 0.62(3) 1.393(5) 0.370(2) 0.060(8) Uiso 1.000000 GR .
H5c H 0.682(18) 1.419(4) 0.311(6) 0.060(8) Uiso 1.000000 GR .
C1 C 0.409(4) 1.307(4) 0.4815(14) 0.048(6) Uani 1.000000 . U
H1a H 0.383(4) 1.325(4) 0.5188(14) 0.057(8) Uiso 1.000000 R .
H1b H 0.421(4) 1.403(4) 0.4643(14) 0.057(8) Uiso 1.000000 R .
C7 C 0.528(5) 1.141(4) 0.2763(13) 0.044(5) Uani 1.000000 . U
H7a H 0.55(2) 1.036(5) 0.275(4) 0.066(8) Uiso 1.000000 GR .
H7b H 0.399(6) 1.162(19) 0.277(4) 0.066(8) Uiso 1.000000 GR .
H7c H 0.582(19) 1.186(16) 0.2453(13) 0.066(8) Uiso 1.000000 GR .
C2 C 0.256(5) 1.228(4) 0.4579(14) 0.046(6) Uani 1.000000 . U
C6 C 0.820(4) 1.162(4) 0.3238(14) 0.042(5) Uani 1.000000 . U
H6a H 0.881(7) 1.19(2) 0.356(3) 0.064(8) Uiso 1.000000 GR .
H6b H 0.830(4) 1.057(5) 0.319(8) 0.064(8) Uiso 1.000000 GR .
H6c H 0.877(8) 1.213(18) 0.295(5) 0.064(8) Uiso 1.000000 GR .
H2a H 0.146(5) 1.287(4) 0.4644(14) 0.056(7) Uiso 1.000000 R .
H2b H 0.241(5) 1.135(4) 0.4771(14) 0.056(7) Uiso 1.000000 R .
H3a H 0.258(4) 1.285(4) 0.3834(13) 0.051(7) Uiso 1.000000 R .
H3b H 0.153(4) 1.135(4) 0.3947(13) 0.051(7) Uiso 1.000000 R .

loop_
_atom_site_aniso_label
_atom_site_aniso_U_11
_atom_site_aniso_U_22
_atom_site_aniso_U_33
_atom_site_aniso_U_12
_atom_site_aniso_U_13
_atom_site_aniso_U_23
Ta1 0.0300(8) 0.0461(9) 0.0218(8) -0.0037(7) -0.0103(6) -0.0006(7)
Te1 0.0395(14) 0.0556(16) 0.0311(14) -0.0051(12) -0.0152(10) 0.0046(12)
Te2 0.0383(13) 0.0488(15) 0.0255(12) -0.0053(11) -0.0096(10) 0.0001(11)
Cl3 0.055(6) 0.055(6) 0.030(5) -0.011(5) 0.006(4) 0.004(4)
Cl1 0.045(5) 0.053(6) 0.036(5) 0.001(4) -0.015(4) -0.002(4)
Cl2 0.030(5) 0.061(7) 0.057(6) 0.001(4) -0.016(4) -0.006(5)
Cl4 0.034(5) 0.049(5) 0.029(5) -0.002(4) -0.004(4) 0.003(4)
Cl5 0.054(5) 0.051(6) 0.025(5) -0.002(4) -0.002(4) -0.006(4)
Cl6 0.040(5) 0.057(6) 0.038(5) 0.001(4) -0.021(4) 0.000(4)
C4 0.040(7) 0.041(7) 0.040(7) -0.001(3) -0.003(3) 0.002(3)
C3 0.039(9) 0.042(9) 0.046(8) -0.001(4) -0.002(4) 0.004(4)
C5 0.039(8) 0.041(7) 0.040(8) -0.002(4) -0.001(4) 0.004(4)
C1 0.045(9) 0.051(9) 0.047(8) -0.001(4) -0.000(4) 0.000(4)
C7 0.046(8) 0.044(8) 0.042(8) -0.000(4) -0.003(4) 0.000(4)
C2 0.044(8) 0.047(8) 0.048(8) -0.000(3) 0.000(3) 0.002(3)
C6 0.043(7) 0.043(8) 0.041(8) 0.000(4) -0.003(4) 0.001(4)

loop_
_atom_type_symbol
_atom_type_scat_dispersion_real
_atom_type_scat_dispersion_imag
_atom_type_scat_Cromer_Mann_a1
_atom_type_scat_Cromer_Mann_a2
_atom_type_scat_Cromer_Mann_a3
_atom_type_scat_Cromer_Mann_a4
_atom_type_scat_Cromer_Mann_b1
_atom_type_scat_Cromer_Mann_b2
_atom_type_scat_Cromer_Mann_b3
_atom_type_scat_Cromer_Mann_b4
_atom_type_scat_Cromer_Mann_c
_atom_type_scat_source
_atom_type_scat_dispersion_source
H 0.00000 0.00000 0.49300 0.32291 0.14019 0.04081 10.51090 26.12570 3.14236 57.79970 0.0030380000826 'International Tables Volume C Table 6.1.1.4 (pp. 500-502)' 'Henke, Gullikson and Davis, At. Data and Nucl. Data Tables, 1993, 54, 2'
C 0.00347 0.00161 2.31000 1.02000 1.58860 0.86500 20.84390 10.20750 0.56870 51.65120 0.215599998832 'International Tables Volume C Table 6.1.1.4 (pp. 500-502)' 'Henke, Gullikson and Davis, At. Data and Nucl. Data Tables, 1993, 54, 2'
Te -0.41592 1.76401 19.96440 19.01380 6.14487 2.52390 4.81742 0.42088 28.52840 70.84030 4.35200023651 'International Tables Volume C Table 6.1.1.4 (pp. 500-502)' 'Henke, Gullikson and Davis, At. Data and Nucl. Data Tables, 1993, 54, 2'
Cl 0.14874 0.16030 11.46040 7.19640 6.25560 1.64550 0.01040 1.16620 18.51940 47.77840 -9.55739974976 'International Tables Volume C Table 6.1.1.4 (pp. 500-502)' 'Henke, Gullikson and Davis, At. Data and Nucl. Data Tables, 1993, 54, 2'
Ta -0.58482 6.58170 29.20240 15.22930 14.51350 4.76492 1.77333 9.37046 0.29598 63.36440 9.24353981018 'International Tables Volume C Table 6.1.1.4 (pp. 500-502)' 'Henke, Gullikson and Davis, At. Data and Nucl. Data Tables, 1993, 54, 2'

loop_
_geom_angle_atom_site_label_1
_geom_angle_atom_site_label_2
_geom_angle_atom_site_label_3
_geom_angle
Cl1 Ta1 Cl3 91.7(3)
Cl2 Ta1 Cl3 92.1(3)
Cl2 Ta1 Cl1 90.6(3)
Cl4 Ta1 Cl3 175.5(3)
Cl4 Ta1 Cl1 91.6(3)
Cl4 Ta1 Cl2 91.0(3)
Cl5 Ta1 Cl3 88.4(3)
Cl5 Ta1 Cl1 179.8(3)
Cl5 Ta1 Cl2 89.2(3)
Cl5 Ta1 Cl4 88.4(3)
Cl6 Ta1 Cl3 89.5(3)
Cl6 Ta1 Cl1 90.1(3)
Cl6 Ta1 Cl2 178.2(3)
Cl6 Ta1 Cl4 87.4(3)
Cl6 Ta1 Cl5 90.1(3)
C1 Te1 Te2 86.3(10)
C4 Te2 Te1 102.7(9)
C3 Te2 Te1 88.0(9)
C3 Te2 C4 97.2(12)
C5 C4 Te2 116(2)
C7 C4 Te2 104(2)
C7 C4 C5 115(3)
C6 C4 Te2 103(2)
C6 C4 C5 112(3)
C6 C4 C7 106(3)
C2 C3 Te2 107(2)
H3a C3 Te2 110.2(9)
H3a C3 C2 110(2)
H3b C3 Te2 110.2(9)
H3b C3 C2 110.2(19)
H3b C3 H3a 108.51830603(2)
H5a C5 C4 109.5
H5b C5 C4 109.5
H5b C5 H5a 109.5
H5c C5 C4 109.5
H5c C5 H5a 109.5
H5c C5 H5b 109.5
H1a C1 Te1 108.9(10)
H1b C1 Te1 108.9(10)
H1b C1 H1a 107.70747193(3)
C2 C1 Te1 114(2)
C2 C1 H1a 108.9(19)
C2 C1 H1b 109(2)
H7a C7 C4 109.5
H7b C7 C4 109.5
H7b C7 H7a 109.5
H7c C7 C4 109.5
H7c C7 H7a 109.5
H7c C7 H7b 109.5
C1 C2 C3 119(3)
H2a C2 C3 107.5(19)
H2a C2 C1 107.5(19)
H2b C2 C3 107(2)
H2b C2 C1 107(2)
H2b C2 H2a 106.987676771(15)
H6a C6 C4 109.5
H6b C6 C4 109.5
H6b C6 H6a 109.5
H6c C6 C4 109.5
H6c C6 H6a 109.5
H6c C6 H6b 109.5

loop_
_geom_bond_atom_site_label_1
_geom_bond_atom_site_label_2
_geom_bond_distance
Ta1 Cl3 2.314(8)
Ta1 Cl1 2.310(9)
Ta1 Cl2 2.322(9)
Ta1 Cl4 2.362(8)
Ta1 Cl5 2.376(8)
Ta1 Cl6 2.363(8)
Te1 Te2 2.703(3)
Te1 C1 2.12(3)
Te2 C4 2.19(3)
Te2 C3 2.27(3)
C4 C5 1.50(4)
C4 C7 1.57(5)
C4 C6 1.55(4)
C3 C2 1.41(4)
C3 H3a 0.9900
C3 H3b 0.9900
C5 H5a 0.9800
C5 H5b 0.9800
C5 H5c 0.9800
C1 H1a 0.9900
C1 H1b 0.9900
C1 C2 1.48(5)
C7 H7a 0.9800
C7 H7b 0.9800
C7 H7c 0.9800
C2 H2a 0.9900
C2 H2b 0.9900
C6 H6a 0.9800
C6 H6b 0.9800
C6 H6c 0.9800

loop_
_restr_u_iso_atom_site_label
_restr_u_iso_weight_param
C4 0.0100
C3 0.0100
C5 0.0100
C1 0.0100
C7 0.0100
C2 0.0100
C6 0.0100

loop_
_restr_u_rigid_atom_site_label_1
_restr_u_rigid_atom_site_label_2
_restr_u_rigid_target_weight_param
_restr_u_rigid_u_parallel
_restr_u_rigid_diff
C4 C5 0.0100 0.0421 -0.0005
C4 C7 0.0100 0.0395 -0.0018
C4 C6 0.0100 0.0421 -0.0015
C3 C1 0.0100 0.0456 -0.0019
C3 C2 0.0100 0.0483 -0.0008
C5 C7 0.0100 0.0429 0.0006
C5 C6 0.0100 0.0430 -0.0007
C1 C2 0.0100 0.0459 -0.0004
C7 C6 0.0100 0.0406 0.0023

loop_
_restr_u_similar_atom_site_label_1
_restr_u_similar_atom_site_label_2
_restr_u_similar_weight_param
C4 C5 0.0100
C4 C7 0.0100
C4 C6 0.0100
C3 C2 0.0100
C1 C2 0.0100
